data_7119639
loop_
_publ_author_name
'Jandl, Christian'
'P\"othig, Alexander'

_publ_section_title
;
 A hybrid carbocyclic/N-heterocyclic carbene ligand.
;
_journal_issue 13
_journal_name_full 'Chemical communications (Cambridge, England)'
_journal_page_first 2098
_journal_page_last 2101
_journal_paper_doi 10.1039/c6cc08468k
_journal_volume 53
_journal_year 2017
_chemical_compound_source 'see text'
_chemical_formula_moiety 'C44 H48 Br2 N4 Pd2, 2(B F4), 2(C H2 Cl2)'
_chemical_formula_sum 'C46 H52 B2 Br2 Cl4 F8 N4 Pd2'
_chemical_formula_weight 1348.94
_space_group_IT_number 56
_symmetry_cell_setting orthorhombic
_symmetry_Int_Tables_number 56
_symmetry_space_group_name_Hall '-P 2ab 2ac'
_symmetry_space_group_name_H-M 'P c c n'
_atom_sites_solution_hydrogens geom
_audit_update_record
;
2016-11-15 deposited with the CCDC.
2016-12-08 downloaded from the CCDC.
;
_cell_angle_alpha 90
_cell_angle_beta 90
_cell_angle_gamma 90
_cell_formula_units_Z 4
_cell_length_a 16.011(3)
_cell_length_b 24.099(4)
_cell_length_c 14.460(2)
_cell_measurement_reflns_used 9173
_cell_measurement_temperature 100
_cell_measurement_theta_max 26.5620
_cell_measurement_theta_min 2.5355
_cell_volume 5579.4(16)
_computing_cell_refinement 'SAINT (Bruker, 2015)'
_computing_data_collection 'APEX III Control Software (Bruker, 2015)'
_computing_data_reduction 'SAINT (Bruker, 2015)'
_computing_molecular_graphics 'PLATON (Spek, 2011)'
_computing_publication_material 'PLATON (Spek, 2011), enCIFer (Allen, 2014)'
_computing_structure_refinement 'SHELXL2014 (Sheldrick, 2014), SHELXLE (Huebschle, 2011)'
_computing_structure_solution 'SHELXS97 (Sheldrick, 1997)'
_diffrn_ambient_temperature 100
_diffrn_detector ' CMOS plate '
_diffrn_detector_area_resol_mean 16
_diffrn_measured_fraction_theta_full 0.999
_diffrn_measured_fraction_theta_max 0.999
_diffrn_measurement_device ' \k-geometry diffractometer '
_diffrn_measurement_device_type ' Bruker Photon CMOS '
_diffrn_measurement_method ' phi- and omega-rotation '
_diffrn_radiation_monochromator 'Helios optic'
_diffrn_radiation_probe x-ray
_diffrn_radiation_source 'TXS rotating anode'
_diffrn_radiation_type MoK\a
_diffrn_radiation_wavelength 0.71073
_diffrn_reflns_av_R_equivalents 0.0503
_diffrn_reflns_av_unetI/netI 0.0151
_diffrn_reflns_limit_h_max 19
_diffrn_reflns_limit_h_min -19
_diffrn_reflns_limit_k_max 29
_diffrn_reflns_limit_k_min -29
_diffrn_reflns_limit_l_max 17
_diffrn_reflns_limit_l_min -17
_diffrn_reflns_number 140795
_diffrn_reflns_reduction_process
;
;
_diffrn_reflns_theta_full 25.24
_diffrn_reflns_theta_max 25.35
_diffrn_reflns_theta_min 2.54
_exptl_absorpt_coefficient_mu 2.330
_exptl_absorpt_correction_T_max 0.7454
_exptl_absorpt_correction_T_min 0.5225
_exptl_absorpt_correction_type multi-scan
_exptl_absorpt_process_details 'SADABS 2014/5, Bruker, 2014'
_exptl_crystal_colour yellow
_exptl_crystal_density_diffrn 1.606
_exptl_crystal_density_method 'Not Measured'
_exptl_crystal_description fragment
_exptl_crystal_F_000 2672
_exptl_crystal_size_max 0.374
_exptl_crystal_size_mid 0.163
_exptl_crystal_size_min 0.130
_platon_squeeze_details
;
The unit cell contains 4 disordered molecules of dichloromethane on a special
position which were treated as a diffuse contribution to the overall 
scattering without specific atom positions by SQUEEZE/PLATON.
;
_refine_diff_density_max 1.097
_refine_diff_density_min -0.949
_refine_diff_density_rms 0.113
_refine_ls_extinction_method none
_refine_ls_goodness_of_fit_ref 1.208
_refine_ls_hydrogen_treatment constr
_refine_ls_matrix_type full
_refine_ls_number_parameters 357
_refine_ls_number_reflns 5105
_refine_ls_number_restraints 174
_refine_ls_restrained_S_all 1.248
_refine_ls_R_factor_all 0.0455
_refine_ls_R_factor_gt 0.0391
_refine_ls_shift/su_max 0.001
_refine_ls_shift/su_mean 0.000
_refine_ls_structure_factor_coef Fsqd
_refine_ls_weighting_details 'W=1/[\S^2^(FO^2^)+(0.0083P)^2^+34.1708P] WHERE P=(FO^2^+2FC^2^)/3'
_refine_ls_weighting_scheme calc
_refine_ls_wR_factor_gt 0.0856
_refine_ls_wR_factor_ref 0.0901
_reflns_number_gt 4648
_reflns_number_total 5105
_reflns_threshold_expression I>2\s(I)
_cod_data_source_file c6cc08468k2.cif
_cod_data_source_block compound_7
_cod_database_code 7119639
_platon_squeeze_void_probe_radius 1.20

loop_
_space_group_symop_id
_space_group_symop_operation_xyz
1 x,y,z
2 1/2-x,1/2-y,z
3 1/2+x,-y,1/2-z
4 -x,1/2+y,1/2-z
5 -x,-y,-z
6 1/2+x,1/2+y,-z
7 1/2-x,y,1/2+z
8 x,1/2-y,1/2+z

loop_
_atom_site_aniso_label
_atom_site_aniso_U_11
_atom_site_aniso_U_22
_atom_site_aniso_U_33
_atom_site_aniso_U_23
_atom_site_aniso_U_13
_atom_site_aniso_U_12
Pd1 0.0169(2) 0.0132(2) 0.0192(2) 0.0004(1) 0.0002(1) -0.0019(1)
Br1 0.0182(2) 0.0161(2) 0.0280(2) -0.0034(2) -0.0002(2) -0.0021(2)
Cl1 0.0437(9) 0.1077(16) 0.0655(12) 0.0152(11) 0.0012(8) -0.0111(10)
Cl2 0.0520(9) 0.0814(12) 0.0767(12) 0.0015(10) 0.0189(9) -0.0106(9)
N1 0.0203(18) 0.0158(17) 0.026(2) 0.0051(15) -0.0002(16) -0.0003(14)
F1A 0.029(3) 0.032(3) 0.100(5) -0.015(3) -0.005(3) -0.004(3)
N2 0.0173(18) 0.0182(18) 0.0228(19) 0.0035(15) -0.0008(15) -0.0042(14)
F2A 0.044(3) 0.036(2) 0.121(5) -0.013(4) 0.006(4) 0.004(2)
F3A 0.044(3) 0.067(3) 0.083(4) 0.001(3) -0.024(3) -0.009(3)
F4A 0.071(4) 0.093(4) 0.078(3) -0.001(3) 0.024(3) -0.002(3)
C1 0.022(2) 0.018(2) 0.020(2) 0.0005(17) 0.0008(18) -0.0027(17)
C2 0.018(2) 0.018(2) 0.040(3) 0.006(2) -0.005(2) -0.0040(18)
C3 0.028(3) 0.022(2) 0.046(3) 0.006(2) -0.003(2) -0.008(2)
C4 0.041(3) 0.017(2) 0.039(3) 0.006(2) -0.008(2) -0.003(2)
C5 0.028(2) 0.022(2) 0.038(3) 0.005(2) -0.003(2) 0.0040(19)
C6 0.025(2) 0.024(2) 0.036(3) 0.006(2) -0.002(2) -0.0003(19)
C7 0.020(2) 0.018(2) 0.020(2) 0.0021(17) -0.0015(17) -0.0022(17)
C8 0.020(2) 0.019(2) 0.014(2) 0.0032(16) 0.0028(16) 0.0021(17)
C9 0.019(2) 0.028(2) 0.037(3) 0.010(2) -0.005(2) -0.0032(19)
C10 0.020(2) 0.029(2) 0.033(3) 0.008(2) -0.007(2) -0.0083(19)
C11 0.021(2) 0.015(2) 0.023(2) 0.0009(17) -0.0046(18) -0.0116(17)
C12 0.029(2) 0.020(2) 0.024(2) -0.0053(18) -0.0016(19) -0.0104(19)
C13 0.030(3) 0.025(2) 0.028(3) -0.011(2) 0.003(2) -0.006(2)
C14 0.024(2) 0.017(2) 0.041(3) -0.007(2) -0.003(2) -0.0024(18)
C15 0.025(2) 0.017(2) 0.032(3) 0.0030(19) 0.000(2) -0.0063(18)
C16 0.017(2) 0.018(2) 0.022(2) 0.0026(17) -0.0003(17) -0.0072(17)
C17 0.048(3) 0.034(3) 0.019(2) -0.001(2) 0.004(2) -0.004(2)
C18 0.083(5) 0.068(4) 0.027(3) 0.001(3) -0.009(3) -0.026(4)
C19 0.059(4) 0.049(3) 0.029(3) 0.002(2) 0.015(3) -0.019(3)
C20 0.027(2) 0.028(2) 0.024(2) 0.0051(19) 0.0085(19) -0.001(2)
C21 0.051(3) 0.042(3) 0.032(3) -0.009(2) 0.017(3) -0.014(3)
C22 0.040(3) 0.045(3) 0.039(3) 0.004(3) 0.013(3) -0.012(3)
F1 0.032(4) 0.036(3) 0.098(5) -0.018(4) -0.003(4) -0.001(3)
F2 0.062(4) 0.056(4) 0.080(4) -0.023(3) 0.006(4) -0.010(4)
F3 0.033(3) 0.058(4) 0.102(5) -0.009(4) 0.004(3) -0.002(3)
F4 0.057(4) 0.054(3) 0.093(4) 0.008(4) -0.001(4) 0.005(3)
B1A 0.028(3) 0.037(3) 0.077(3) -0.008(3) 0.001(2) -0.002(2)
B1 0.034(3) 0.038(3) 0.081(3) -0.009(3) 0.001(3) -0.002(3)
C23 0.052(4) 0.074(5) 0.067(5) 0.010(4) -0.002(4) 0.002(4)

loop_
_atom_site_label
_atom_site_type_symbol
_atom_site_thermal_displace_type
_atom_site_fract_x
_atom_site_fract_y
_atom_site_fract_z
_atom_site_occupancy
_atom_site_U_iso_or_equiv
_atom_site_calc_flag
_atom_site_refinement_flags
_atom_site_disorder_assembly
_atom_site_disorder_group
Pd1 Pd Uani 0.34822(2) 0.22274(2) 0.12535(2) 1.000 0.0164(1) d . . .
Br1 Br Uani 0.21079(3) 0.18602(2) 0.07255(3) 1.000 0.0208(1) d . . .
Cl1 Cl Uani 0.40120(11) 0.52347(10) 0.49509(14) 1.000 0.0723(7) d . . .
Cl2 Cl Uani 0.24810(12) 0.46196(8) 0.46623(14) 1.000 0.0700(6) d . . .
N1 N Uani 0.5158(2) 0.20402(14) 0.1783(3) 1.000 0.0207(11) d . . .
F1A F Uani 0.7842(8) 0.4486(4) 0.2440(10) 0.590(5) 0.054(2) d DUP A 2
N2 N Uani 0.5063(2) 0.29267(14) 0.1693(3) 1.000 0.0194(11) d . . .
F2A F Uani 0.7610(4) 0.3571(3) 0.2324(7) 0.590(5) 0.067(2) d DUP A 2
F3A F Uani 0.6663(4) 0.4182(3) 0.1802(6) 0.590(5) 0.0647(19) d DUP A 2
F4A F Uani 0.6830(5) 0.4075(3) 0.3260(6) 0.590(5) 0.081(2) d DUP A 2
C1 C Uani 0.3954(3) 0.15012(17) 0.1683(3) 1.000 0.0200(12) d . . .
C2 C Uani 0.3440(3) 0.10455(18) 0.1863(3) 1.000 0.0253(14) d . . .
C3 C Uani 0.3639(3) 0.05075(19) 0.2154(4) 1.000 0.0320(16) d . . .
C4 C Uani 0.4410(3) 0.02657(19) 0.2259(4) 1.000 0.0323(16) d . . .
C5 C Uani 0.5185(3) 0.05125(19) 0.2142(4) 1.000 0.0293(14) d . . .
C6 C Uani 0.5372(3) 0.10627(19) 0.1975(3) 1.000 0.0283(14) d . . .
C7 C Uani 0.4826(3) 0.14969(17) 0.1826(3) 1.000 0.0193(12) d . . .
C8 C Uani 0.4613(3) 0.24580(17) 0.1594(3) 1.000 0.0177(12) d . . .
C9 C Uani 0.5947(3) 0.22458(19) 0.2012(3) 1.000 0.0280(14) d . . .
C10 C Uani 0.5882(3) 0.2801(2) 0.1955(3) 1.000 0.0273(14) d . . .
C11 C Uani 0.4709(3) 0.34798(17) 0.1658(3) 1.000 0.0197(12) d . . .
C12 C Uani 0.4263(3) 0.36617(18) 0.2425(3) 1.000 0.0243(12) d . . .
C13 C Uani 0.3869(3) 0.41765(19) 0.2339(3) 1.000 0.0277(16) d . . .
C14 C Uani 0.3938(3) 0.44866(18) 0.1545(4) 1.000 0.0273(14) d . . .
C15 C Uani 0.4425(3) 0.43012(18) 0.0810(3) 1.000 0.0247(14) d . . .
C16 C Uani 0.4835(3) 0.37892(17) 0.0848(3) 1.000 0.0190(12) d . . .
C17 C Uani 0.4184(3) 0.3325(2) 0.3302(3) 1.000 0.0337(16) d . . .
C18 C Uani 0.4518(5) 0.3641(3) 0.4134(4) 1.000 0.059(2) d . . .
C19 C Uani 0.3285(4) 0.3139(3) 0.3463(4) 1.000 0.0457(19) d . . .
C20 C Uani 0.5358(3) 0.3584(2) 0.0053(3) 1.000 0.0263(12) d . . .
C21 C Uani 0.4833(4) 0.3267(2) -0.0652(4) 1.000 0.0417(17) d . . .
C22 C Uani 0.5847(4) 0.4045(2) -0.0417(4) 1.000 0.0413(17) d . . .
F1 F Uani 0.7768(11) 0.4482(6) 0.2554(15) 0.410(5) 0.055(2) d DUP A 1
F2 F Uani 0.7465(6) 0.3764(4) 0.1585(7) 0.410(5) 0.066(2) d DUP A 1
F3 F Uani 0.6496(5) 0.4092(4) 0.2557(9) 0.410(5) 0.064(2) d DUP A 1
F4 F Uani 0.7638(7) 0.3606(4) 0.2974(8) 0.410(5) 0.068(2) d DUP A 1
B1A B Uani 0.7253(6) 0.4082(4) 0.2429(8) 0.590(5) 0.0473(17) d DUP A 2
B1 B Uani 0.7306(7) 0.4020(5) 0.2418(10) 0.410(5) 0.0510(17) d DUP A 1
C23 C Uani 0.2916(4) 0.5272(3) 0.4927(6) 1.000 0.064(3) d . . .
H2 H Uiso 0.28600 0.11110 0.17730 1.000 0.0310 c RU . .
H3 H Uiso 0.31750 0.02770 0.23000 1.000 0.0380 c RU . .
H4 H Uiso 0.44120 -0.01150 0.24320 1.000 0.0390 c RU . .
H5 H Uiso 0.56510 0.02700 0.21820 1.000 0.0350 c RU . .
H6 H Uiso 0.59490 0.11540 0.19610 1.000 0.0340 c RU . .
H9 H Uiso 0.64280 0.20370 0.21750 1.000 0.0340 c RU . .
H10 H Uiso 0.63160 0.30610 0.20720 1.000 0.0330 c RU . .
H13 H Uiso 0.35460 0.43150 0.28400 1.000 0.0340 c RU . .
H14 H Uiso 0.36500 0.48300 0.14960 1.000 0.0330 c RU . .
H15 H Uiso 0.44810 0.45260 0.02740 1.000 0.0300 c RU . .
H17 H Uiso 0.45320 0.29830 0.32250 1.000 0.0410 c RU . .
H18A H Uiso 0.41710 0.39690 0.42440 1.000 0.0890 c RU . .
H18B H Uiso 0.50950 0.37570 0.40130 1.000 0.0890 c RU . .
H18C H Uiso 0.45050 0.34000 0.46800 1.000 0.0890 c RU . .
H19A H Uiso 0.30870 0.29290 0.29250 1.000 0.0690 c RU . .
H19B H Uiso 0.29290 0.34650 0.35540 1.000 0.0690 c RU . .
H19C H Uiso 0.32600 0.29030 0.40140 1.000 0.0690 c RU . .
H20 H Uiso 0.57740 0.33170 0.03130 1.000 0.0320 c RU . .
H21A H Uiso 0.44110 0.35150 -0.09140 1.000 0.0630 c RU . .
H21B H Uiso 0.45570 0.29540 -0.03470 1.000 0.0630 c RU . .
H21C H Uiso 0.51950 0.31290 -0.11470 1.000 0.0630 c RU . .
H22A H Uiso 0.54590 0.42980 -0.07280 1.000 0.0620 c RU . .
H22B H Uiso 0.62300 0.38840 -0.08730 1.000 0.0620 c RU . .
H22C H Uiso 0.61690 0.42510 0.00470 1.000 0.0620 c RU . .
H23A H Uiso 0.27380 0.55470 0.44580 1.000 0.0770 c RU . .
H23B H Uiso 0.27080 0.53980 0.55370 1.000 0.0770 c RU . .

loop_
_atom_type_symbol
_atom_type_description
_atom_type_scat_dispersion_real
_atom_type_scat_dispersion_imag
_atom_type_scat_source
C C 0.0033 0.0016 ' International Tables Vol C Tables 4.2.6.8 and 6.1.1.4'
H H 0.0000 0.0000 ' International Tables Vol C Tables 4.2.6.8 and 6.1.1.4'
B B 0.0013 0.0007 ' International Tables Vol C Tables 4.2.6.8 and 6.1.1.4'
Br Br -0.2901 2.4595 ' International Tables Vol C Tables 4.2.6.8 and 6.1.1.4'
Cl Cl 0.1484 0.1585 ' International Tables Vol C Tables 4.2.6.8 and 6.1.1.4'
F F 0.0171 0.0103 ' International Tables Vol C Tables 4.2.6.8 and 6.1.1.4'
N N 0.0061 0.0033 ' International Tables Vol C Tables 4.2.6.8 and 6.1.1.4'
Pd Pd -0.9988 1.0072 ' International Tables Vol C Tables 4.2.6.8 and 6.1.1.4'

loop_
_geom_angle_atom_site_label_1
_geom_angle_atom_site_label_2
_geom_angle_atom_site_label_3
_geom_angle
_geom_angle_site_symmetry_1
_geom_angle_site_symmetry_3
_geom_angle_publ_flag
Br1 Pd1 C1 96.76(13) . . yes
Br1 Pd1 C8 174.31(13) . . yes
Br1 Pd1 Br1 83.43(2) . 2_555 yes
C1 Pd1 C8 79.71(18) . . yes
Br1 Pd1 C1 179.64(13) 2_555 . yes
Br1 Pd1 C8 100.13(12) 2_555 . yes
Pd1 Br1 Pd1 85.88(2) . 2_555 yes
C7 N1 C8 116.9(4) . . yes
C7 N1 C9 131.1(4) . . yes
C8 N1 C9 111.4(4) . . yes
C8 N2 C10 110.4(4) . . yes
C8 N2 C11 123.9(4) . . yes
C10 N2 C11 125.1(4) . . yes
Pd1 C1 C2 121.5(3) . . yes
Pd1 C1 C7 115.1(3) . . yes
C2 C1 C7 123.4(4) . . no
C1 C2 C3 130.6(4) . . no
C2 C3 C4 129.1(5) . . no
C3 C4 C5 127.5(4) . . no
C4 C5 C6 128.9(4) . . no
C5 C6 C7 128.2(5) . . no
N1 C7 C1 111.0(4) . . yes
N1 C7 C6 118.1(4) . . yes
C1 C7 C6 130.9(4) . . no
Pd1 C8 N1 115.7(3) . . yes
Pd1 C8 N2 139.4(3) . . yes
N1 C8 N2 104.8(4) . . yes
N1 C9 C10 105.6(4) . . yes
N2 C10 C9 107.8(4) . . yes
N2 C11 C12 117.6(4) . . yes
N2 C11 C16 117.5(4) . . yes
C12 C11 C16 124.9(4) . . no
C11 C12 C13 116.2(4) . . no
C11 C12 C17 122.9(4) . . no
C13 C12 C17 120.9(4) . . no
C12 C13 C14 121.4(4) . . no
C13 C14 C15 120.6(4) . . no
C14 C15 C16 121.1(4) . . no
C11 C16 C15 115.7(4) . . no
C11 C16 C20 122.9(4) . . no
C15 C16 C20 121.4(4) . . no
C12 C17 C18 111.4(4) . . no
C12 C17 C19 111.4(4) . . no
C18 C17 C19 111.0(5) . . no
C16 C20 C21 111.6(4) . . no
C16 C20 C22 112.8(4) . . no
C21 C20 C22 110.6(4) . . no
C1 C2 H2 115.00 . . no
C3 C2 H2 115.00 . . no
C2 C3 H3 115.00 . . no
C4 C3 H3 115.00 . . no
C3 C4 H4 116.00 . . no
C5 C4 H4 116.00 . . no
C4 C5 H5 116.00 . . no
C6 C5 H5 116.00 . . no
C5 C6 H6 116.00 . . no
C7 C6 H6 116.00 . . no
N1 C9 H9 127.00 . . no
C10 C9 H9 127.00 . . no
N2 C10 H10 126.00 . . no
C9 C10 H10 126.00 . . no
C12 C13 H13 119.00 . . no
C14 C13 H13 119.00 . . no
C13 C14 H14 120.00 . . no
C15 C14 H14 120.00 . . no
C14 C15 H15 120.00 . . no
C16 C15 H15 119.00 . . no
C12 C17 H17 108.00 . . no
C18 C17 H17 108.00 . . no
C19 C17 H17 107.00 . . no
C17 C18 H18A 109.00 . . no
C17 C18 H18B 109.00 . . no
C17 C18 H18C 109.00 . . no
H18A C18 H18B 109.00 . . no
H18A C18 H18C 110.00 . . no
H18B C18 H18C 109.00 . . no
C17 C19 H19A 110.00 . . no
C17 C19 H19B 110.00 . . no
C17 C19 H19C 109.00 . . no
H19A C19 H19B 109.00 . . no
H19A C19 H19C 109.00 . . no
H19B C19 H19C 109.00 . . no
C16 C20 H20 107.00 . . no
C21 C20 H20 107.00 . . no
C22 C20 H20 107.00 . . no
C20 C21 H21A 109.00 . . no
C20 C21 H21B 109.00 . . no
C20 C21 H21C 109.00 . . no
H21A C21 H21B 109.00 . . no
H21A C21 H21C 109.00 . . no
H21B C21 H21C 110.00 . . no
C20 C22 H22A 109.00 . . no
C20 C22 H22B 109.00 . . no
C20 C22 H22C 110.00 . . no
H22A C22 H22B 110.00 . . no
H22A C22 H22C 109.00 . . no
H22B C22 H22C 109.00 . . no
F1A B1A F2A 111.0(9) . . yes
F1A B1A F3A 111.8(10) . . yes
F1A B1A F4A 109.9(10) . . yes
F2A B1A F3A 112.6(9) . . yes
F2A B1A F4A 106.9(9) . . yes
F3A B1A F4A 104.3(8) . . yes
F1 B1 F2 113.3(13) . . yes
F1 B1 F3 114.0(12) . . yes
F1 B1 F4 107.4(12) . . yes
F2 B1 F3 111.9(11) . . yes
F2 B1 F4 96.5(10) . . yes
F3 B1 F4 112.4(11) . . yes
Cl1 C23 Cl2 110.7(4) . . yes
Cl1 C23 H23A 110.00 . . no
Cl1 C23 H23B 110.00 . . no
Cl2 C23 H23A 110.00 . . no
Cl2 C23 H23B 110.00 . . no
H23A C23 H23B 108.00 . . no

loop_
_geom_bond_atom_site_label_1
_geom_bond_atom_site_label_2
_geom_bond_distance
_geom_bond_site_symmetry_2
_geom_bond_publ_flag
Pd1 Br1 2.4915(7) . yes
Pd1 C1 2.005(4) . yes
Pd1 C8 1.957(5) . yes
Pd1 Br1 2.5120(8) 2_555 yes
Cl1 C23 1.757(7) . yes
Cl2 C23 1.762(7) . yes
N1 C8 1.360(6) . yes
N1 C7 1.415(5) . yes
N1 C9 1.397(6) . yes
F1A B1A 1.356(15) . yes
N2 C8 1.347(5) . yes
N2 C10 1.398(6) . yes
N2 C11 1.449(5) . yes
F2A B1A 1.366(12) . yes
F3A B1A 1.331(13) . yes
F4A B1A 1.379(14) . yes
C1 C7 1.411(7) . no
C1 C2 1.397(6) . no
C2 C3 1.400(6) . no
C3 C4 1.374(7) . no
C4 C5 1.386(7) . no
C5 C6 1.381(7) . no
C6 C7 1.380(6) . no
C9 C10 1.345(7) . no
C11 C16 1.403(6) . no
C11 C12 1.390(6) . no
C12 C17 1.511(6) . no
C12 C13 1.397(6) . no
C13 C14 1.374(7) . no
C14 C15 1.392(7) . no
C15 C16 1.399(6) . no
C16 C20 1.506(6) . no
C17 C18 1.521(8) . no
C17 C19 1.525(8) . no
C20 C22 1.520(7) . no
C20 C21 1.526(7) . no
F1 B1 1.35(2) . yes
F2 B1 1.377(17) . yes
C2 H2 0.9500 . no
F3 B1 1.324(14) . yes
C3 H3 0.9500 . no
C4 H4 0.9500 . no
F4 B1 1.387(17) . yes
C5 H5 0.9500 . no
C6 H6 0.9500 . no
C9 H9 0.9500 . no
C10 H10 0.9500 . no
C13 H13 0.9500 . no
C14 H14 0.9500 . no
C15 H15 0.9500 . no
C17 H17 1.0000 . no
C18 H18B 0.9800 . no
C18 H18A 0.9800 . no
C18 H18C 0.9800 . no
C19 H19B 0.9800 . no
C19 H19A 0.9800 . no
C19 H19C 0.9800 . no
C20 H20 1.0000 . no
C21 H21C 0.9800 . no
C21 H21B 0.9800 . no
C21 H21A 0.9800 . no
C22 H22A 0.9800 . no
C22 H22B 0.9800 . no
C22 H22C 0.9800 . no
C23 H23A 0.9900 . no
C23 H23B 0.9900 . no

loop_
_geom_hbond_atom_site_label_D
_geom_hbond_atom_site_label_H
_geom_hbond_atom_site_label_A
_geom_hbond_distance_DH
_geom_hbond_distance_HA
_geom_hbond_distance_DA
_geom_hbond_angle_DHA
_geom_hbond_publ_flag
C2 H2 Br1 0.9500 2.6500 3.333(5) 129.00 yes

loop_
_geom_torsion_atom_site_label_1
_geom_torsion_atom_site_label_2
_geom_torsion_atom_site_label_3
_geom_torsion_atom_site_label_4
_geom_torsion
_geom_torsion_site_symmetry_1
_geom_torsion_site_symmetry_3
_geom_torsion_site_symmetry_4
_geom_torsion_publ_flag
C1 Pd1 Br1 Pd1 145.89(13) . . 2_555 no
Br1 Pd1 Br1 Pd1 -33.79(2) 2_555 . 2_555 no
Br1 Pd1 C1 C2 -18.4(4) . . . no
Br1 Pd1 C1 C7 164.4(3) . . . no
C8 Pd1 C1 C2 166.2(4) . . . no
C8 Pd1 C1 C7 -11.1(3) . . . no
C1 Pd1 C8 N1 10.1(3) . . . no
C1 Pd1 C8 N2 -171.6(6) . . . no
Br1 Pd1 C8 N1 -170.2(3) 2_555 . . no
Br1 Pd1 C8 N2 8.1(5) 2_555 . . no
Br1 Pd1 Br1 Pd1 34.11(2) . 2_555 2_555 no
C8 Pd1 Br1 Pd1 -150.38(13) . 2_555 2_555 no
C8 N1 C7 C1 -1.7(6) . . . no
C8 N1 C7 C6 177.1(4) . . . no
C9 N1 C7 C1 169.3(5) . . . no
C9 N1 C7 C6 -11.9(7) . . . no
C7 N1 C8 Pd1 -7.7(5) . . . no
C7 N1 C8 N2 173.5(4) . . . no
C9 N1 C8 Pd1 179.6(3) . . . no
C9 N1 C8 N2 0.8(5) . . . no
C7 N1 C9 C10 -171.8(5) . . . no
C8 N1 C9 C10 -0.4(5) . . . no
C10 N2 C8 Pd1 -179.2(4) . . . no
C10 N2 C8 N1 -0.8(5) . . . no
C11 N2 C8 Pd1 8.8(8) . . . no
C11 N2 C8 N1 -172.8(4) . . . no
C8 N2 C10 C9 0.6(5) . . . no
C11 N2 C10 C9 172.5(4) . . . no
C8 N2 C11 C12 75.5(6) . . . no
C8 N2 C11 C16 -103.8(5) . . . no
C10 N2 C11 C12 -95.3(6) . . . no
C10 N2 C11 C16 85.3(6) . . . no
Pd1 C1 C2 C3 179.2(4) . . . no
C7 C1 C2 C3 -3.8(8) . . . no
Pd1 C1 C7 N1 10.1(5) . . . no
Pd1 C1 C7 C6 -168.6(4) . . . no
C2 C1 C7 N1 -167.2(4) . . . no
C2 C1 C7 C6 14.2(8) . . . no
C1 C2 C3 C4 -6.9(10) . . . no
C2 C3 C4 C5 3.5(10) . . . no
C3 C4 C5 C6 6.3(10) . . . no
C4 C5 C6 C7 -4.5(9) . . . no
C5 C6 C7 N1 172.3(5) . . . no
C5 C6 C7 C1 -9.2(8) . . . no
N1 C9 C10 N2 -0.1(5) . . . no
N2 C11 C12 C13 -174.6(4) . . . no
N2 C11 C12 C17 4.1(7) . . . no
C16 C11 C12 C13 4.7(7) . . . no
C16 C11 C12 C17 -176.6(4) . . . no
N2 C11 C16 C15 174.8(4) . . . no
N2 C11 C16 C20 -3.7(7) . . . no
C12 C11 C16 C15 -4.5(7) . . . no
C12 C11 C16 C20 177.0(4) . . . no
C11 C12 C13 C14 -1.3(7) . . . no
C17 C12 C13 C14 179.9(4) . . . no
C11 C12 C17 C18 121.6(5) . . . no
C11 C12 C17 C19 -113.8(5) . . . no
C13 C12 C17 C18 -59.7(6) . . . no
C13 C12 C17 C19 64.9(6) . . . no
C12 C13 C14 C15 -1.8(7) . . . no
C13 C14 C15 C16 1.9(7) . . . no
C14 C15 C16 C11 1.0(7) . . . no
C14 C15 C16 C20 179.6(4) . . . no
C11 C16 C20 C21 90.9(5) . . . no
C11 C16 C20 C22 -143.9(5) . . . no
C15 C16 C20 C21 -87.5(5) . . . no
C15 C16 C20 C22 37.7(6) . . . no

loop_
_platon_squeeze_void_nr
_platon_squeeze_void_average_x
_platon_squeeze_void_average_y
_platon_squeeze_void_average_z
_platon_squeeze_void_volume
_platon_squeeze_void_count_electrons
_platon_squeeze_void_content
1 0.250 0.750 0.031 131 41 ' '
2 0.750 0.250 -0.031 131 41 ' '
3 0.750 0.250 0.469 131 41 ' '
4 0.250 0.750 0.531 131 41 ' '
